data_7006367
loop_
_publ_author_name
'Mend\'ia, Ar\'anzazu'
'Cerrada, Elena'
'Arn\'aiz, Francisco J'
'Laguna, Mariano'

_publ_section_title
;
 Pyridine-2-thionate as a versatile ligand in Pd(II) and Pt(II)
 chemistry: the presence of three different co-ordination modes in
 [Pd2(micro2-S,N-C5H4SN)(micro2-kappa2S-C5H4SN)(micro2-dppm)(S-C5H4SN)2].
;
_journal_issue 4
_journal_name_full 'Dalton transactions (Cambridge, England : 2003)'
_journal_page_first 609
_journal_page_last 616
_journal_paper_doi 10.1039/b508438e
_journal_year 2006
_chemical_formula_sum 'C41 H38 Cl3 N3 O P2 Pd2 S3'
_chemical_formula_weight 1066.01
_chemical_name_common
;
Tris-(mu!2$-pyridine-2-thiolato-N,S)-(mu!2$-
bis(diphenylphosphino) -methane)-di-palladium(ii)-chloride
dichloromethane water solvate
;
_chemical_name_systematic
;
Tris-(mu!2$-pyridine-2-thiolato-N,S)-(mu!2$-bis(diphenylphosphino)
-methane)-di-palladium(ii)-chloride dichloromethane water solvate
;
_space_group_IT_number 15
_symmetry_cell_setting monoclinic
_symmetry_space_group_name_Hall '-C 2yc'
_symmetry_space_group_name_H-M 'C 1 2/c 1'
_atom_sites_solution_hydrogens geom
_atom_sites_solution_primary direct
_atom_sites_solution_secondary difmap
_audit_creation_method SHELXL-97
_cell_angle_alpha 90.00
_cell_angle_beta 93.58(3)
_cell_angle_gamma 90.00
_cell_formula_units_Z 8
_cell_length_a 17.593(4)
_cell_length_b 16.091(3)
_cell_length_c 32.380(7)
_cell_measurement_temperature 293(2)
_cell_volume 9149(3)
_computing_cell_refinement 'BRUKER SMART'
_computing_data_collection 'BRUKER SMART'
_computing_data_reduction 'BRUKER SHELXTL'
_computing_molecular_graphics 'XP, SHELXTL v. 4.2 (Siemens)'
_computing_publication_material 'WinGX, 1998'
_computing_structure_refinement 'SHELXL-97 (Sheldrick, 1997)'
_computing_structure_solution 'SHELXS-97 (Sheldrick, 1990)'
_diffrn_ambient_temperature 293(2)
_diffrn_measured_fraction_theta_full 0.993
_diffrn_measured_fraction_theta_max 0.993
_diffrn_measurement_device_type 'CCD area Detector'
_diffrn_measurement_method 'Phi and Omega scans'
_diffrn_radiation_monochromator graphite
_diffrn_radiation_source 'fine-focus sealed tube'
_diffrn_radiation_type MoK\a
_diffrn_radiation_wavelength 0.71073
_diffrn_reflns_av_R_equivalents 0.0463
_diffrn_reflns_av_sigmaI/netI 0.0342
_diffrn_reflns_limit_h_max 16
_diffrn_reflns_limit_h_min -16
_diffrn_reflns_limit_k_max 15
_diffrn_reflns_limit_k_min -15
_diffrn_reflns_limit_l_max 31
_diffrn_reflns_limit_l_min -28
_diffrn_reflns_number 15202
_diffrn_reflns_theta_full 20.00
_diffrn_reflns_theta_max 20.00
_diffrn_reflns_theta_min 1.72
_exptl_absorpt_coefficient_mu 1.203
_exptl_absorpt_correction_T_max 1.000
_exptl_absorpt_correction_T_min 0.8008
_exptl_absorpt_correction_type 'multi-scan correction'
_exptl_crystal_colour red
_exptl_crystal_density_diffrn 1.548
_exptl_crystal_density_method 'not measured'
_exptl_crystal_description block
_exptl_crystal_F_000 4272
_exptl_crystal_size_max 0.40
_exptl_crystal_size_mid 0.35
_exptl_crystal_size_min 0.25
_refine_diff_density_max 2.364
_refine_diff_density_min -0.723
_refine_diff_density_rms 0.129
_refine_ls_extinction_method none
_refine_ls_goodness_of_fit_ref 1.070
_refine_ls_hydrogen_treatment mixed
_refine_ls_matrix_type full
_refine_ls_number_parameters 502
_refine_ls_number_reflns 4258
_refine_ls_number_restraints 3
_refine_ls_restrained_S_all 1.070
_refine_ls_R_factor_all 0.0633
_refine_ls_R_factor_gt 0.0515
_refine_ls_shift/su_max 0.006
_refine_ls_shift/su_mean 0.001
_refine_ls_structure_factor_coef Fsqd
_refine_ls_weighting_details 'calc w=1/[\s^2^(Fo^2^)+(0.1058P)^2^+50.9269P] where P=(Fo^2^+2Fc^2^)/3'
_refine_ls_weighting_scheme calc
_refine_ls_wR_factor_gt 0.1532
_refine_ls_wR_factor_ref 0.1607
_reflns_number_gt 3522
_reflns_number_total 4258
_reflns_threshold_expression >2sigma(I)
_cod_data_source_file b508438e.txt
_cod_data_source_block compound5
_cod_depositor_comments
;
The following automatic conversions were performed:
'_symmetry_cell_setting' value 'Monoclinic' changed to 'monoclinic'
according to '/home/saulius/struct/CIF-dictionaries/cif_core.dic'
dictionary named 'cif_core.dic' version 2.4.1 from 2010-06-29.

Automatic conversion script
Id: cif_fix_enum 1527 2010-12-29 10:47:43Z saulius 
;
_cod_original_sg_symbol_H-M C2/c
_cod_database_code 7006367

loop_
_symmetry_equiv_pos_as_xyz
'x, y, z'
'-x, y, -z+1/2'
'x+1/2, y+1/2, z'
'-x+1/2, y+1/2, -z+1/2'
'-x, -y, -z'
'x, -y, z-1/2'
'-x+1/2, -y+1/2, -z'
'x+1/2, -y+1/2, z-1/2'

loop_
_atom_site_label
_atom_site_type_symbol
_atom_site_fract_x
_atom_site_fract_y
_atom_site_fract_z
_atom_site_U_iso_or_equiv
_atom_site_adp_type
_atom_site_occupancy
_atom_site_symmetry_multiplicity
_atom_site_calc_flag
_atom_site_refinement_flags
_atom_site_disorder_assembly
_atom_site_disorder_group
Pd1 Pd 0.20711(4) 0.06352(4) 0.61923(2) 0.0372(3) Uani 1 1 d . . .
Pd2 Pd 0.07118(4) 0.04997(4) 0.57432(2) 0.0378(3) Uani 1 1 d . . .
Cl1 Cl 0.3981(4) 0.0346(5) 0.6745(2) 0.201(3) Uani 1 1 d . . .
S1 S 0.02336(14) 0.00605(18) 0.63530(8) 0.0548(8) Uani 1 1 d . . .
S2 S 0.23479(13) 0.16203(15) 0.57111(7) 0.0429(6) Uani 1 1 d . . .
S3 S 0.10768(15) -0.08758(16) 0.56049(8) 0.0538(7) Uani 1 1 d . . .
P1 P 0.17040(14) 0.17241(16) 0.65766(8) 0.0417(7) Uani 1 1 d . A .
P2 P 0.03159(14) 0.18029(17) 0.59154(8) 0.0429(7) Uani 1 1 d . . .
N1 N 0.1724(5) -0.0252(5) 0.6609(2) 0.047(2) Uani 1 1 d . . .
N2 N 0.1224(4) 0.0894(5) 0.5212(2) 0.0391(19) Uani 1 1 d . . .
N3 N 0.2506(5) -0.0286(5) 0.5799(2) 0.043(2) Uani 1 1 d . . .
C1 C 0.0748(5) 0.2126(6) 0.6422(3) 0.048(3) Uani 1 1 d . . .
H1A H 0.0407 0.1960 0.6632 0.057 Uiso 1 1 calc R . .
H1B H 0.0773 0.2728 0.6425 0.057 Uiso 1 1 calc R . .
C2 C 0.0986(6) -0.0451(6) 0.6646(3) 0.054(3) Uani 1 1 d . . .
C3 C 0.0771(7) -0.1027(8) 0.6933(3) 0.067(3) Uani 1 1 d . . .
H3 H 0.0260 -0.1159 0.6955 0.081 Uiso 1 1 calc R . .
C4 C 0.1317(10) -0.1394(8) 0.7178(4) 0.087(4) Uani 1 1 d . . .
H4 H 0.1179 -0.1778 0.7374 0.104 Uiso 1 1 calc R . .
C5 C 0.2062(8) -0.1216(8) 0.7146(4) 0.076(4) Uani 1 1 d . . .
H5 H 0.2434 -0.1473 0.7319 0.091 Uiso 1 1 calc R . .
C6 C 0.2261(7) -0.0647(6) 0.6853(3) 0.059(3) Uani 1 1 d . . .
H6 H 0.2773 -0.0533 0.6823 0.070 Uiso 1 1 calc R . .
C7 C 0.1901(5) 0.1274(5) 0.5240(3) 0.035(2) Uani 1 1 d . . .
C8 C 0.2254(6) 0.1496(6) 0.4881(3) 0.055(3) Uani 1 1 d . . .
H8 H 0.2725 0.1759 0.4900 0.066 Uiso 1 1 calc R . .
C9 C 0.1896(7) 0.1321(7) 0.4495(3) 0.061(3) Uani 1 1 d . . .
H9 H 0.2123 0.1467 0.4254 0.073 Uiso 1 1 calc R . .
C10 C 0.1212(7) 0.0933(7) 0.4477(3) 0.062(3) Uani 1 1 d . . .
H10 H 0.0962 0.0809 0.4223 0.074 Uiso 1 1 calc R . .
C11 C 0.0895(6) 0.0726(6) 0.4840(3) 0.054(3) Uani 1 1 d . . .
H11 H 0.0427 0.0455 0.4825 0.064 Uiso 1 1 calc R . .
C12 C 0.2072(6) -0.0811(6) 0.5562(3) 0.047(3) Uani 1 1 d . . .
C13 C 0.2393(7) -0.1319(7) 0.5274(3) 0.064(3) Uani 1 1 d . . .
H13 H 0.2085 -0.1655 0.5100 0.077 Uiso 1 1 calc R . .
C14 C 0.3159(9) -0.1321(8) 0.5249(4) 0.083(4) Uani 1 1 d . . .
H14 H 0.3379 -0.1672 0.5062 0.100 Uiso 1 1 calc R . .
C15 C 0.3623(7) -0.0795(7) 0.5505(4) 0.070(3) Uani 1 1 d . . .
H15 H 0.4151 -0.0799 0.5498 0.084 Uiso 1 1 calc R . .
C16 C 0.3257(6) -0.0278(6) 0.5764(3) 0.051(3) Uani 1 1 d . . .
H16 H 0.3548 0.0100 0.5924 0.061 Uiso 1 1 calc R . .
C21 C 0.2364(6) 0.2594(6) 0.6582(3) 0.043(2) Uani 1 1 d . . .
C22 C 0.2130(7) 0.3387(7) 0.6662(4) 0.067(3) Uani 1 1 d . . .
H22 H 0.1618 0.3494 0.6695 0.081 Uiso 1 1 calc R . .
C23 C 0.2662(8) 0.4038(7) 0.6693(4) 0.077(4) Uani 1 1 d . . .
H23 H 0.2500 0.4576 0.6743 0.093 Uiso 1 1 calc R . .
C24 C 0.3414(8) 0.3887(9) 0.6651(4) 0.077(4) Uani 1 1 d . . .
H24 H 0.3763 0.4321 0.6674 0.093 Uiso 1 1 calc R . .
C25 C 0.3651(7) 0.3116(9) 0.6576(3) 0.072(4) Uani 1 1 d . . .
H25 H 0.4166 0.3016 0.6547 0.086 Uiso 1 1 calc R . .
C26 C 0.3126(6) 0.2448(7) 0.6541(3) 0.054(3) Uani 1 1 d . . .
H26 H 0.3296 0.1912 0.6489 0.065 Uiso 1 1 calc R . .
C31 C 0.1653(6) 0.1490(6) 0.7125(3) 0.051(3) Uani 1 1 d . . .
C32 C 0.0976(11) 0.1135(12) 0.7281(6) 0.087(6) Uiso 0.70 1 d P A 1
H32 H 0.0554 0.1030 0.7101 0.105 Uiso 0.70 1 calc PR A 1
C33 C 0.0948(12) 0.0946(13) 0.7705(6) 0.084(5) Uiso 0.70 1 d P A 1
H33 H 0.0521 0.0708 0.7812 0.101 Uiso 0.70 1 calc PR A 1
C33' C 0.115(2) 0.173(3) 0.7779(12) 0.066(10) Uiso 0.30 1 d P A 2
H33' H 0.0862 0.2052 0.7945 0.080 Uiso 0.30 1 calc PR A 2
C32' C 0.111(2) 0.186(2) 0.7353(11) 0.059(10) Uiso 0.30 1 d P A 2
H32' H 0.0723 0.2187 0.7227 0.071 Uiso 0.30 1 calc PR A 2
C34 C 0.1608(12) 0.1141(10) 0.7958(5) 0.108(6) Uani 1 1 d . . .
H34 H 0.1586 0.1137 0.8244 0.130 Uiso 1 1 calc R A 1
C35 C 0.2204(13) 0.1313(13) 0.7806(5) 0.149(9) Uani 1 1 d . A .
H35 H 0.2642 0.1364 0.7980 0.179 Uiso 1 1 calc R B 2
C36 C 0.2262(9) 0.1440(14) 0.7370(5) 0.141(8) Uani 1 1 d . A .
H36 H 0.2739 0.1488 0.7263 0.170 Uiso 1 1 calc R . .
C51 C 0.0435(6) 0.2606(7) 0.5531(3) 0.053(3) Uani 1 1 d . . .
C52 C 0.0828(7) 0.3347(8) 0.5610(4) 0.074(3) Uani 1 1 d . . .
H52 H 0.1072 0.3452 0.5868 0.089 Uiso 1 1 calc R . .
C53 C 0.0847(8) 0.3936(9) 0.5285(7) 0.102(5) Uani 1 1 d . . .
H53 H 0.1112 0.4430 0.5332 0.122 Uiso 1 1 calc R . .
C54 C 0.0495(10) 0.3803(12) 0.4913(5) 0.102(5) Uani 1 1 d . . .
H54 H 0.0500 0.4206 0.4707 0.122 Uiso 1 1 calc R . .
C55 C 0.0122(9) 0.3053(11) 0.4839(4) 0.093(4) Uani 1 1 d . . .
H55 H -0.0105 0.2945 0.4578 0.112 Uiso 1 1 calc R . .
C56 C 0.0082(7) 0.2469(7) 0.5145(4) 0.064(3) Uani 1 1 d . . .
H56 H -0.0185 0.1977 0.5092 0.077 Uiso 1 1 calc R . .
C41 C -0.0697(6) 0.1887(7) 0.5984(3) 0.053(3) Uani 1 1 d . . .
C42 C -0.1200(6) 0.1283(8) 0.5815(3) 0.066(3) Uani 1 1 d . . .
H42 H -0.1005 0.0828 0.5679 0.080 Uiso 1 1 calc R . .
C43 C -0.1962(7) 0.1347(12) 0.5843(4) 0.094(5) Uani 1 1 d . . .
H43 H -0.2281 0.0935 0.5730 0.113 Uiso 1 1 calc R . .
C44 C -0.2264(8) 0.2008(13) 0.6036(5) 0.094(5) Uani 1 1 d . . .
H44 H -0.2789 0.2048 0.6052 0.113 Uiso 1 1 calc R . .
C45 C -0.1808(8) 0.2608(11) 0.6205(5) 0.091(5) Uani 1 1 d . . .
H45 H -0.2020 0.3060 0.6336 0.109 Uiso 1 1 calc R . .
C46 C -0.1008(7) 0.2551(8) 0.6184(4) 0.076(4) Uani 1 1 d . . .
H46 H -0.0693 0.2961 0.6304 0.091 Uiso 1 1 calc R . .
Cl2 Cl 0.5671(4) 0.2135(6) 0.6317(3) 0.234(4) Uani 1 1 d D . .
Cl3 Cl 0.6061(7) 0.0543(5) 0.6086(4) 0.295(6) Uani 1 1 d D . .
O1W O 1.0006(14) 0.3981(14) 0.6798(8) 0.244(13) Uani 1 1 d D . .
H1W H 1.032(4) 0.405(5) 0.700(2) 0.02(2) Uiso 1 1 d D . .
H2W H 1.012(6) 0.411(6) 0.656(2) 0.03(3) Uiso 1 1 d D . .
C90 C 0.556(2) 0.1140(17) 0.6414(8) 0.27(2) Uani 1 1 d D . .
H90A H 0.5024 0.0998 0.6382 0.328 Uiso 1 1 calc R . .
H90B H 0.5736 0.1024 0.6698 0.328 Uiso 1 1 calc R . .

loop_
_atom_site_aniso_label
_atom_site_aniso_U_11
_atom_site_aniso_U_22
_atom_site_aniso_U_33
_atom_site_aniso_U_23
_atom_site_aniso_U_13
_atom_site_aniso_U_12
Pd1 0.0374(5) 0.0408(5) 0.0334(5) -0.0005(3) 0.0031(3) -0.0033(3)
Pd2 0.0354(5) 0.0450(5) 0.0333(5) 0.0022(3) 0.0042(3) -0.0073(3)
Cl1 0.142(5) 0.245(8) 0.219(7) 0.041(6) 0.024(5) -0.017(5)
S1 0.0482(16) 0.076(2) 0.0409(15) 0.0095(14) 0.0083(13) -0.0123(14)
S2 0.0460(15) 0.0463(16) 0.0363(14) -0.0009(12) 0.0021(11) -0.0119(12)
S3 0.0603(18) 0.0444(16) 0.0566(17) -0.0025(13) 0.0036(14) -0.0095(13)
P1 0.0430(15) 0.0463(16) 0.0361(15) -0.0034(12) 0.0040(12) -0.0047(12)
P2 0.0368(15) 0.0523(17) 0.0399(15) 0.0011(12) 0.0056(12) -0.0009(12)
N1 0.059(6) 0.046(5) 0.036(5) -0.001(4) 0.002(4) 0.001(5)
N2 0.042(5) 0.044(5) 0.032(5) 0.002(4) 0.009(4) -0.013(4)
N3 0.049(6) 0.035(5) 0.045(5) 0.000(4) 0.004(4) 0.007(4)
C1 0.044(6) 0.045(6) 0.054(7) -0.007(5) 0.009(5) 0.006(5)
C2 0.061(8) 0.059(7) 0.043(7) -0.005(6) 0.001(5) -0.017(6)
C3 0.078(8) 0.080(9) 0.042(7) 0.029(7) -0.004(7) -0.016(7)
C4 0.118(13) 0.076(9) 0.067(9) 0.026(7) 0.012(9) -0.023(9)
C5 0.094(11) 0.070(9) 0.062(8) 0.018(7) -0.012(7) 0.006(8)
C6 0.073(8) 0.052(7) 0.050(7) 0.008(6) 0.000(6) -0.001(6)
C7 0.039(6) 0.031(5) 0.037(6) 0.007(4) 0.012(5) -0.001(5)
C8 0.058(7) 0.044(6) 0.064(8) -0.005(6) 0.021(6) -0.016(5)
C9 0.081(8) 0.070(8) 0.033(7) 0.003(6) 0.011(6) -0.033(7)
C10 0.075(8) 0.077(8) 0.033(7) -0.005(6) -0.004(6) -0.026(7)
C11 0.053(7) 0.071(8) 0.036(7) 0.003(6) -0.002(6) -0.025(6)
C12 0.059(7) 0.037(6) 0.047(6) 0.007(5) 0.011(6) 0.013(6)
C13 0.074(9) 0.059(8) 0.059(8) -0.008(6) 0.009(6) 0.009(6)
C14 0.114(13) 0.066(9) 0.073(9) -0.002(7) 0.028(9) 0.020(9)
C15 0.062(8) 0.058(8) 0.092(9) 0.005(7) 0.019(7) 0.003(7)
C16 0.043(7) 0.045(6) 0.066(7) -0.001(6) 0.013(6) 0.013(5)
C21 0.051(7) 0.047(7) 0.031(5) -0.006(5) -0.004(5) -0.004(5)
C22 0.070(8) 0.054(8) 0.078(9) -0.019(6) 0.008(6) -0.014(7)
C23 0.089(10) 0.046(7) 0.097(10) -0.019(7) 0.017(8) -0.012(7)
C24 0.097(12) 0.067(10) 0.068(8) -0.018(7) 0.009(7) -0.036(8)
C25 0.066(8) 0.102(11) 0.048(7) -0.019(7) 0.007(6) -0.021(8)
C26 0.048(7) 0.058(7) 0.055(7) -0.006(5) 0.001(5) -0.014(6)
C31 0.059(7) 0.058(7) 0.037(6) -0.006(5) 0.008(6) -0.010(5)
C34 0.177(18) 0.092(12) 0.058(9) -0.006(8) 0.028(12) 0.012(12)
C35 0.145(17) 0.21(2) 0.082(13) 0.077(13) -0.057(12) -0.063(15)
C36 0.080(11) 0.26(2) 0.083(12) 0.082(13) -0.013(9) -0.013(12)
C51 0.044(6) 0.058(8) 0.059(8) 0.001(6) 0.014(6) 0.003(6)
C52 0.065(8) 0.066(9) 0.091(10) 0.016(8) 0.009(7) -0.005(7)
C53 0.066(9) 0.065(10) 0.178(18) 0.033(12) 0.036(11) -0.007(7)
C54 0.089(11) 0.125(16) 0.093(13) 0.059(11) 0.022(10) 0.016(11)
C55 0.099(11) 0.118(13) 0.064(9) 0.025(10) 0.018(8) 0.019(10)
C56 0.080(8) 0.060(8) 0.052(8) 0.016(7) 0.006(7) 0.006(6)
C41 0.056(7) 0.066(8) 0.039(6) 0.012(6) 0.015(5) 0.007(6)
C42 0.049(8) 0.095(10) 0.056(7) -0.005(7) 0.006(6) -0.003(7)
C43 0.045(9) 0.161(16) 0.078(10) 0.022(10) 0.008(7) -0.020(9)
C44 0.040(8) 0.154(16) 0.090(11) 0.041(11) 0.011(8) 0.003(11)
C45 0.054(9) 0.126(13) 0.097(11) 0.036(10) 0.041(8) 0.049(9)
C46 0.083(10) 0.065(9) 0.080(9) 0.023(7) 0.011(7) 0.016(7)
Cl2 0.146(5) 0.256(9) 0.307(10) -0.131(8) 0.064(6) -0.014(5)
Cl3 0.310(12) 0.158(7) 0.431(17) -0.049(8) 0.127(12) -0.023(7)
O1W 0.21(2) 0.22(2) 0.30(3) -0.19(2) 0.03(2) -0.025(16)
C90 0.42(5) 0.21(3) 0.20(3) -0.09(2) 0.14(3) -0.15(3)

loop_
_atom_type_symbol
_atom_type_description
_atom_type_scat_dispersion_real
_atom_type_scat_dispersion_imag
_atom_type_scat_source
C C 0.0033 0.0016 'International Tables Vol C Tables 4.2.6.8 and 6.1.1.4'
H H 0.0000 0.0000 'International Tables Vol C Tables 4.2.6.8 and 6.1.1.4'
N N 0.0061 0.0033 'International Tables Vol C Tables 4.2.6.8 and 6.1.1.4'
P P 0.1023 0.0942 'International Tables Vol C Tables 4.2.6.8 and 6.1.1.4'
S S 0.1246 0.1234 'International Tables Vol C Tables 4.2.6.8 and 6.1.1.4'
Cl Cl 0.1484 0.1585 'International Tables Vol C Tables 4.2.6.8 and 6.1.1.4'
Pd Pd -0.9988 1.0072 'International Tables Vol C Tables 4.2.6.8 and 6.1.1.4'
O O 0.0106 0.0060 'International Tables Vol C Tables 4.2.6.8 and 6.1.1.4'

loop_
_geom_angle_atom_site_label_1
_geom_angle_atom_site_label_2
_geom_angle_atom_site_label_3
_geom_angle
_geom_angle_site_symmetry_1
_geom_angle_site_symmetry_3
_geom_angle_publ_flag
N1 Pd1 N3 92.3(3) . . ?
N1 Pd1 P1 94.0(2) . . ?
N3 Pd1 P1 173.2(2) . . ?
N1 Pd1 S2 175.1(3) . . ?
N3 Pd1 S2 88.6(2) . . ?
P1 Pd1 S2 85.33(9) . . ?
N1 Pd1 Pd2 90.5(2) . . ?
N3 Pd1 Pd2 87.8(2) . . ?
P1 Pd1 Pd2 94.82(7) . . ?
S2 Pd1 Pd2 84.81(7) . . ?
N2 Pd2 P2 94.4(2) . . ?
N2 Pd2 S1 175.9(2) . . ?
P2 Pd2 S1 86.52(10) . . ?
N2 Pd2 S3 89.5(2) . . ?
P2 Pd2 S3 176.10(9) . . ?
S1 Pd2 S3 89.61(10) . . ?
N2 Pd2 Pd1 90.3(2) . . ?
P2 Pd2 Pd1 93.83(7) . . ?
S1 Pd2 Pd1 85.56(7) . . ?
S3 Pd2 Pd1 86.34(7) . . ?
C2 S1 Pd2 107.4(4) . . ?
C7 S2 Pd1 105.5(3) . . ?
C12 S3 Pd2 104.0(3) . . ?
C21 P1 C31 102.7(4) . . ?
C21 P1 C1 107.7(5) . . ?
C31 P1 C1 103.7(5) . . ?
C21 P1 Pd1 113.4(3) . . ?
C31 P1 Pd1 114.1(4) . . ?
C1 P1 Pd1 114.1(3) . . ?
C41 P2 C51 100.8(5) . . ?
C41 P2 C1 102.9(5) . . ?
C51 P2 C1 110.6(5) . . ?
C41 P2 Pd2 114.5(4) . . ?
C51 P2 Pd2 115.8(3) . . ?
C1 P2 Pd2 111.2(3) . . ?
C2 N1 C6 118.5(9) . . ?
C2 N1 Pd1 122.8(7) . . ?
C6 N1 Pd1 118.7(7) . . ?
C11 N2 C7 119.3(8) . . ?
C11 N2 Pd2 119.9(6) . . ?
C7 N2 Pd2 120.8(6) . . ?
C16 N3 C12 119.2(8) . . ?
C16 N3 Pd1 116.0(7) . . ?
C12 N3 Pd1 124.5(6) . . ?
P2 C1 P1 117.5(5) . . ?
N1 C2 C3 121.6(10) . . ?
N1 C2 S1 122.0(8) . . ?
C3 C2 S1 116.2(9) . . ?
C4 C3 C2 118.4(11) . . ?
C3 C4 C5 121.6(12) . . ?
C4 C5 C6 118.7(12) . . ?
N1 C6 C5 121.2(11) . . ?
N2 C7 C8 120.0(8) . . ?
N2 C7 S2 123.4(6) . . ?
C8 C7 S2 116.3(7) . . ?
C9 C8 C7 119.7(9) . . ?
C10 C9 C8 118.9(9) . . ?
C9 C10 C11 119.0(9) . . ?
N2 C11 C10 123.2(9) . . ?
N3 C12 C13 120.9(9) . . ?
N3 C12 S3 121.5(7) . . ?
C13 C12 S3 117.7(9) . . ?
C14 C13 C12 119.4(11) . . ?
C13 C14 C15 120.3(11) . . ?
C16 C15 C14 116.6(11) . . ?
N3 C16 C15 123.4(10) . . ?
C22 C21 C26 119.0(10) . . ?
C22 C21 P1 121.3(8) . . ?
C26 C21 P1 119.5(8) . . ?
C21 C22 C23 120.1(11) . . ?
C24 C23 C22 120.5(12) . . ?
C25 C24 C23 120.1(11) . . ?
C24 C25 C26 120.6(11) . . ?
C21 C26 C25 119.7(11) . . ?
C36 C31 C32' 106.0(18) . . ?
C36 C31 C32 115.6(13) . . ?
C32' C31 C32 50.7(15) . . ?
C36 C31 P1 121.3(9) . . ?
C32' C31 P1 120.6(17) . . ?
C32 C31 P1 121.1(11) . . ?
C33 C32 C31 120.5(18) . . ?
C32 C33 C34 116.1(18) . . ?
C34 C33' C32' 122(3) . . ?
C34 C33' C35 37.8(13) . . ?
C32' C33' C35 95(3) . . ?
C31 C32' C33' 117(3) . . ?
C35 C34 C33' 100(2) . . ?
C35 C34 C33 120.9(16) . . ?
C33' C34 C33 57.3(19) . . ?
C34 C35 C36 123.1(17) . . ?
C34 C35 C33' 42.4(16) . . ?
C36 C35 C33' 91.9(15) . . ?
C31 C36 C35 120.2(15) . . ?
C56 C51 C52 119.6(11) . . ?
C56 C51 P2 116.3(9) . . ?
C52 C51 P2 124.1(9) . . ?
C51 C52 C53 118.0(13) . . ?
C54 C53 C52 122.1(14) . . ?
C53 C54 C55 118.8(14) . . ?
C56 C55 C54 121.1(14) . . ?
C55 C56 C51 120.3(13) . . ?
C46 C41 C42 117.5(10) . . ?
C46 C41 P2 122.4(9) . . ?
C42 C41 P2 120.1(8) . . ?
C43 C42 C41 121.6(13) . . ?
C42 C43 C44 120.6(15) . . ?
C45 C44 C43 120.4(13) . . ?
C44 C45 C46 120.1(14) . . ?
C41 C46 C45 119.8(13) . . ?
Cl2 C90 Cl3 110.7(14) . . ?

loop_
_geom_bond_atom_site_label_1
_geom_bond_atom_site_label_2
_geom_bond_distance
_geom_bond_site_symmetry_2
_geom_bond_publ_flag
Pd1 N1 2.081(8) . ?
Pd1 N3 2.128(7) . ?
Pd1 P1 2.266(3) . ?
Pd1 S2 2.296(2) . ?
Pd1 Pd2 2.7288(12) . ?
Pd2 N2 2.089(7) . ?
Pd2 P2 2.289(3) . ?
Pd2 S1 2.305(3) . ?
Pd2 S3 2.355(3) . ?
S1 C2 1.780(12) . ?
S2 C7 1.762(9) . ?
S3 C12 1.768(11) . ?
P1 C21 1.819(10) . ?
P1 C31 1.824(10) . ?
P1 C1 1.842(10) . ?
P2 C41 1.814(11) . ?
P2 C51 1.815(11) . ?
P2 C1 1.840(10) . ?
N1 C2 1.351(13) . ?
N1 C6 1.352(13) . ?
N2 C11 1.332(12) . ?
N2 C7 1.338(11) . ?
N3 C16 1.334(12) . ?
N3 C12 1.345(12) . ?
C2 C3 1.382(15) . ?
C3 C4 1.344(17) . ?
C4 C5 1.352(17) . ?
C5 C6 1.379(15) . ?
C7 C8 1.398(13) . ?
C8 C9 1.393(14) . ?
C9 C10 1.352(14) . ?
C10 C11 1.372(14) . ?
C12 C13 1.386(14) . ?
C13 C14 1.356(17) . ?
C14 C15 1.409(17) . ?
C15 C16 1.371(15) . ?
C21 C22 1.369(14) . ?
C21 C26 1.376(14) . ?
C22 C23 1.405(16) . ?
C23 C24 1.360(17) . ?
C24 C25 1.336(17) . ?
C25 C26 1.418(15) . ?
C31 C36 1.296(17) . ?
C31 C32' 1.38(4) . ?
C31 C32 1.44(2) . ?
C32 C33 1.41(2) . ?
C33 C34 1.41(2) . ?
C33' C34 1.34(4) . ?
C33' C32' 1.39(5) . ?
C33' C35 1.96(5) . ?
C34 C35 1.22(2) . ?
C35 C36 1.44(2) . ?
C51 C56 1.378(15) . ?
C51 C52 1.394(15) . ?
C52 C53 1.418(19) . ?
C53 C54 1.34(2) . ?
C54 C55 1.39(2) . ?
C55 C56 1.370(17) . ?
C41 C46 1.380(15) . ?
C41 C42 1.402(15) . ?
C42 C43 1.354(17) . ?
C43 C44 1.36(2) . ?
C44 C45 1.35(2) . ?
C45 C46 1.418(17) . ?
Cl2 C90 1.65(2) . ?
Cl3 C90 1.72(2) . ?
